data_4328132
loop_
_publ_author_name
'Emma Stephen'
'Alexander J. Blake'
'Emma Carter'
'David Collison'
'E. Stephen Davies'
'Ruth Edge'
'William Lewis'
'Damien M. Murphy'
'Claire Wilson'
'Robert O. Gould'
'Alan J. Holder'
'Jonathan McMaster'
'Martin Schr\"oder'

_publ_contact_author_address
;
  School of Chemistry
  The University of Nottingham
  University Park
  Nottingham  NG7 2RD
  England UK
;
_publ_contact_author_email M.Schroder@nottingham.ac.uk
_publ_contact_author_fax '0115 951 3563'
_publ_contact_author_name 'Martin Schr\"oder'
_publ_contact_author_phone '0115 951 3490'
_publ_section_title
;
 Redox Non-innocence of Thioether Crowns: Elucidation of the Electronic
 Structure of the Mononuclear Pd(III) Complexes [Pd([9]aneS~3~)~2~]^3+^
 and [Pd([18]aneS~6~)]^3+^
;
_journal_name_full 'Inorganic Chemistry'
_journal_page_first 1450
_journal_page_last 1461
_journal_paper_doi 10.1021/ic2017006
_journal_volume 51
_journal_year 2012
_chemical_formula_moiety 'C12 H24 Pd S6, 6(Cl O4), 3(H5 O2)'
_chemical_formula_sum 'C12 H39 Cl6 O30 Pd S6'
_chemical_formula_weight 1174.89
_chemical_name_common Pd(III)[18]aneS6
_chemical_name_systematic
; 
 ? 
;
_space_group_IT_number 14
_symmetry_cell_setting monoclinic
_symmetry_space_group_name_Hall '-P 2ybc'
_symmetry_space_group_name_H-M 'P 1 21/c 1'
_atom_sites_solution_hydrogens geom
_atom_sites_solution_primary direct
_atom_sites_solution_secondary difmap
_audit_creation_method 'enCIFer editing of SHELXL-97 created file'
_cell_angle_alpha 90.00
_cell_angle_beta 99.840(2)
_cell_angle_gamma 90.00
_cell_formula_units_Z 2
_cell_length_a 9.9805(2)
_cell_length_b 10.62075(17)
_cell_length_c 18.2038(4)
_cell_measurement_reflns_used 10386
_cell_measurement_temperature 90(2)
_cell_measurement_theta_max 73.79
_cell_measurement_theta_min 4.15
_cell_volume 1901.22(7)
_computing_cell_refinement 'Bruker SAINT version 6.36A (Bruker, 2002)'
_computing_data_collection 'Bruker SMART version 5.625 (Bruker, 2001)'
_computing_data_reduction 'Bruker SAINT; SHELXTL (Sheldrick, 2008)'
_computing_molecular_graphics ' ? '
_computing_publication_material 'enCIFer(Allen et al.,2004);PLATON(Spek,2003)'
_computing_structure_refinement 'SHELXL97 (Sheldrick, 2008)'
_computing_structure_solution 'SHELXS97 (Sheldrick, 2008)'
_diffrn_ambient_temperature 90(2)
_diffrn_detector_area_resol_mean 10.3613
_diffrn_measured_fraction_theta_full 0.999
_diffrn_measured_fraction_theta_max 0.978
_diffrn_measurement_device_type 'SuperNova, single source, Atlas detector'
_diffrn_measurement_method '\w scans'
_diffrn_radiation_monochromator mirror
_diffrn_radiation_source 'SuperNova (Cu) x-ray Source'
_diffrn_radiation_type CuK\a
_diffrn_radiation_wavelength 1.54184
_diffrn_reflns_av_R_equivalents 0.0377
_diffrn_reflns_av_sigmaI/netI 0.0219
_diffrn_reflns_limit_h_max 12
_diffrn_reflns_limit_h_min -11
_diffrn_reflns_limit_k_max 12
_diffrn_reflns_limit_k_min -13
_diffrn_reflns_limit_l_max 22
_diffrn_reflns_limit_l_min -22
_diffrn_reflns_number 12654
_diffrn_reflns_theta_full 67.50
_diffrn_reflns_theta_max 74.09
_diffrn_reflns_theta_min 4.50
_diffrn_standards_decay_% 0
_diffrn_standards_number 0
_exptl_absorpt_coefficient_mu 11.854
_exptl_absorpt_correction_T_max 0.259
_exptl_absorpt_correction_T_min 0.053
_exptl_absorpt_correction_type analytical
_exptl_absorpt_process_details
;
CrysAlisPro, Oxford Diffraction Ltd., 
Version 1.171.33.55 (release 05-01-2010 CrysAlis171 .NET) 
(compiled Jan  5 2010,16:28:46) 
Analytical numeric absorption correction using a multifaceted crystal 
model based on expressions derived by R.C. Clark & J.S. Reid. 
(Clark, R. C. & Reid, J. S. (1995). Acta Cryst. A51, 887-897) 
;
_exptl_crystal_colour red
_exptl_crystal_density_diffrn 2.052
_exptl_crystal_description block
_exptl_crystal_F_000 1190
_exptl_crystal_size_max 0.4283
_exptl_crystal_size_mid 0.3341
_exptl_crystal_size_min 0.2299
_refine_diff_density_max 1.19
_refine_diff_density_min -1.80
_refine_diff_density_rms 0.12
_refine_ls_extinction_coef 0.00217(12)
_refine_ls_extinction_method SHELXL
_refine_ls_goodness_of_fit_ref 1.091
_refine_ls_hydrogen_treatment mixed
_refine_ls_matrix_type full
_refine_ls_number_parameters 278
_refine_ls_number_reflns 3791
_refine_ls_number_restraints 18
_refine_ls_restrained_S_all 1.089
_refine_ls_R_factor_all 0.0331
_refine_ls_R_factor_gt 0.0322
_refine_ls_shift/su_max 0.001
_refine_ls_shift/su_mean 0.000
_refine_ls_structure_factor_coef Fsqd
_refine_ls_weighting_details 'calc w=1/[\s^2^(Fo^2^)+(0.0561P)^2^+2.5219P] where P=(Fo^2^+2Fc^2^)/3'
_refine_ls_weighting_scheme calc
_refine_ls_wR_factor_gt 0.0860
_refine_ls_wR_factor_ref 0.0865
_reflns_number_gt 3711
_reflns_number_total 3791
_reflns_threshold_expression I>2\s(I)
_cod_data_source_file ic2017006_si_002_4.cif
_cod_data_source_block '[Pd([18]aneS6)]3+'
_cod_original_cell_volume 1901.22(6)
_cod_original_sg_symbol_H-M 'P 21/c'
_cod_database_code 4328132

loop_
_symmetry_equiv_pos_as_xyz
'x, y, z'
'-x, y+1/2, -z+1/2'
'-x, -y, -z'
'x, -y-1/2, z-1/2'

loop_
_atom_site_label
_atom_site_type_symbol
_atom_site_fract_x
_atom_site_fract_y
_atom_site_fract_z
_atom_site_U_iso_or_equiv
_atom_site_adp_type
_atom_site_occupancy
_atom_site_symmetry_multiplicity
_atom_site_calc_flag
_atom_site_refinement_flags
_atom_site_disorder_assembly
_atom_site_disorder_group
Pd1 Pd 0.5000 0.5000 0.0000 0.00552(11) Uani 1 2 d S . .
S1 S 0.72790(6) 0.58436(5) 0.06605(3) 0.00861(14) Uani 1 1 d . . .
C2 C 0.6921(3) 0.5852(2) 0.16059(13) 0.0103(5) Uani 1 1 d . . .
H2A H 0.7171 0.5016 0.1829 0.012 Uiso 1 1 calc R . .
H2B H 0.7529 0.6478 0.1896 0.012 Uiso 1 1 calc R . .
C3 C 0.5474(3) 0.6139(2) 0.17106(13) 0.0106(5) Uani 1 1 d . . .
H3A H 0.5332 0.7059 0.1654 0.013 Uiso 1 1 calc R . .
H3B H 0.5393 0.5921 0.2230 0.013 Uiso 1 1 calc R . .
S4 S 0.40993(6) 0.53563(5) 0.10926(3) 0.00797(14) Uani 1 1 d . . .
C5 C 0.4047(3) 0.3766(2) 0.14565(13) 0.0108(5) Uani 1 1 d . . .
H5A H 0.4051 0.3818 0.2000 0.013 Uiso 1 1 calc R . .
H5B H 0.3178 0.3371 0.1226 0.013 Uiso 1 1 calc R . .
C6 C 0.5197(3) 0.2921(2) 0.13267(13) 0.0103(5) Uani 1 1 d . . .
H6A H 0.4973 0.2047 0.1451 0.012 Uiso 1 1 calc R . .
H6B H 0.6026 0.3170 0.1677 0.012 Uiso 1 1 calc R . .
S7 S 0.55840(6) 0.29352(5) 0.03852(3) 0.00774(14) Uani 1 1 d . . .
C8 C 0.4275(3) 0.1977(2) -0.01615(14) 0.0102(5) Uani 1 1 d . . .
H8A H 0.4577 0.1769 -0.0637 0.012 Uiso 1 1 calc R . .
H8B H 0.4216 0.1176 0.0109 0.012 Uiso 1 1 calc R . .
C9 C 0.2847(2) 0.2530(2) -0.03452(14) 0.0107(5) Uani 1 1 d . . .
H9A H 0.2418 0.2465 0.0105 0.013 Uiso 1 1 calc R . .
H9B H 0.2308 0.2002 -0.0736 0.013 Uiso 1 1 calc R . .
Cl1 Cl 0.74243(6) 1.00826(5) 0.18334(3) 0.00945(15) Uani 1 1 d . . .
O1 O 0.88503(19) 1.0336(2) 0.17859(11) 0.0179(4) Uani 1 1 d . . .
O2 O 0.7286(2) 0.87698(18) 0.20013(11) 0.0196(4) Uani 1 1 d . . .
O3 O 0.70440(19) 1.08587(17) 0.24118(10) 0.0158(4) Uani 1 1 d . . .
O4 O 0.66153(19) 1.03756(18) 0.11247(10) 0.0150(4) Uani 1 1 d . . .
Cl2 Cl 0.99915(6) 0.65799(5) -0.10441(3) 0.01009(14) Uani 1 1 d . . .
O5 O 0.9226(2) 0.56627(17) -0.06906(11) 0.0163(4) Uani 1 1 d . . .
O6 O 1.0333(2) 0.60211(18) -0.17173(10) 0.0182(4) Uani 1 1 d . . .
O7 O 1.12176(19) 0.68947(19) -0.05427(11) 0.0189(4) Uani 1 1 d . . .
O8 O 0.91688(19) 0.76817(18) -0.12267(11) 0.0171(4) Uani 1 1 d . . .
Cl3 Cl 0.28557(6) -0.07027(5) 0.14412(3) 0.01006(14) Uani 1 1 d . . .
O9 O 0.1589(2) -0.0652(2) 0.17098(13) 0.0261(5) Uani 1 1 d . . .
O10 O 0.3915(2) -0.1184(2) 0.20019(12) 0.0291(5) Uani 1 1 d . . .
O11 O 0.3215(2) 0.05172(18) 0.12050(12) 0.0218(4) Uani 1 1 d . . .
O12 O 0.26939(19) -0.15628(18) 0.07971(10) 0.0160(4) Uani 1 1 d . . .
O1S O 0.9023(2) 1.01643(18) 0.02983(11) 0.0164(4) Uani 1 1 d D . .
H1SA H 0.845(3) 1.067(3) 0.0076(14) 0.025 Uiso 1 1 d D . .
H1SB H 0.921(3) 1.028(3) 0.0764(6) 0.025 Uiso 1 1 d D . .
H1SC H 0.972(3) 1.007(6) 0.0095(18) 0.025 Uiso 0.50 1 d PD A -1
O2S O 1.00548(19) 0.29421(17) -0.22116(10) 0.0153(4) Uani 1 1 d D . .
H2SA H 0.978(3) 0.3548(18) -0.2497(13) 0.023 Uiso 1 1 d D . .
H2SB H 0.995(3) 0.2230(14) -0.2421(15) 0.023 Uiso 1 1 d D . .
H2SC H 0.983(6) 0.298(3) -0.1788(12) 0.023 Uiso 0.50 1 d PD B 1
O3S O 0.9455(2) 0.31552(18) -0.09888(10) 0.0153(4) Uani 1 1 d D . .
H3SB H 0.945(3) 0.3900(13) -0.0831(17) 0.023 Uiso 1 1 d D . .
H3SA H 0.879(2) 0.272(2) -0.0924(18) 0.023 Uiso 1 1 d D . .
H3SC H 0.971(5) 0.308(4) -0.1403(17) 0.023 Uiso 0.50 1 d PD C 2

loop_
_atom_site_aniso_label
_atom_site_aniso_U_11
_atom_site_aniso_U_22
_atom_site_aniso_U_33
_atom_site_aniso_U_23
_atom_site_aniso_U_13
_atom_site_aniso_U_12
Pd1 0.00889(15) 0.00370(15) 0.00400(15) 0.00016(7) 0.00116(10) -0.00018(7)
S1 0.0099(3) 0.0073(3) 0.0084(3) -0.00043(19) 0.0012(2) -0.00003(19)
C2 0.0142(12) 0.0107(11) 0.0053(10) 0.0023(8) -0.0006(9) -0.0021(9)
C3 0.0161(12) 0.0079(11) 0.0078(11) -0.0019(9) 0.0024(9) -0.0029(9)
S4 0.0111(3) 0.0074(3) 0.0057(3) 0.0002(2) 0.0022(2) 0.0002(2)
C5 0.0163(12) 0.0081(11) 0.0090(11) 0.0010(9) 0.0047(9) -0.0022(9)
C6 0.0165(12) 0.0078(11) 0.0060(10) 0.0020(8) 0.0003(9) 0.0010(9)
S7 0.0106(3) 0.0052(3) 0.0074(3) 0.00068(19) 0.0015(2) 0.0005(2)
C8 0.0154(12) 0.0043(10) 0.0107(11) -0.0021(8) 0.0021(9) -0.0023(9)
C9 0.0133(11) 0.0070(11) 0.0114(11) 0.0000(9) 0.0013(9) -0.0021(9)
Cl1 0.0127(3) 0.0081(3) 0.0081(3) -0.00004(18) 0.0033(2) 0.00078(18)
O1 0.0124(9) 0.0294(10) 0.0125(9) -0.0042(9) 0.0033(7) -0.0018(8)
O2 0.0345(11) 0.0097(9) 0.0161(9) 0.0022(7) 0.0084(8) 0.0009(8)
O3 0.0210(9) 0.0146(9) 0.0129(9) -0.0031(7) 0.0062(7) 0.0012(7)
O4 0.0182(9) 0.0163(9) 0.0085(8) -0.0011(7) -0.0029(7) 0.0031(8)
Cl2 0.0124(3) 0.0086(3) 0.0091(3) -0.0002(2) 0.0015(2) 0.0009(2)
O5 0.0190(9) 0.0121(9) 0.0186(9) 0.0015(7) 0.0058(8) -0.0025(7)
O6 0.0280(10) 0.0168(9) 0.0108(9) -0.0013(7) 0.0061(8) 0.0073(8)
O7 0.0143(9) 0.0213(10) 0.0187(10) -0.0043(8) -0.0038(7) -0.0014(8)
O8 0.0191(9) 0.0113(9) 0.0211(10) 0.0028(7) 0.0040(7) 0.0060(7)
Cl3 0.0130(3) 0.0084(3) 0.0088(3) -0.00073(19) 0.0018(2) -0.0002(2)
O9 0.0272(11) 0.0210(10) 0.0358(12) -0.0103(9) 0.0214(10) -0.0068(9)
O10 0.0392(13) 0.0240(11) 0.0176(10) -0.0028(8) -0.0136(9) 0.0119(10)
O11 0.0275(11) 0.0106(9) 0.0287(11) 0.0048(8) 0.0091(9) -0.0038(8)
O12 0.0185(9) 0.0190(9) 0.0106(9) -0.0076(7) 0.0026(7) -0.0027(7)
O1S 0.0207(10) 0.0196(9) 0.0099(9) 0.0006(7) 0.0058(8) 0.0013(8)
O2S 0.0190(9) 0.0143(9) 0.0121(9) -0.0014(7) 0.0014(7) 0.0008(7)
O3S 0.0191(9) 0.0128(9) 0.0144(9) -0.0023(7) 0.0041(7) -0.0043(7)

loop_
_atom_type_symbol
_atom_type_description
_atom_type_scat_dispersion_real
_atom_type_scat_dispersion_imag
_atom_type_scat_source
C C 0.0181 0.0091 'International Tables Vol C Tables 4.2.6.8 and 6.1.1.4'
H H 0.0000 0.0000 'International Tables Vol C Tables 4.2.6.8 and 6.1.1.4'
O O 0.0492 0.0322 'International Tables Vol C Tables 4.2.6.8 and 6.1.1.4'
S S 0.3331 0.5567 'International Tables Vol C Tables 4.2.6.8 and 6.1.1.4'
Cl Cl 0.3639 0.7018 'International Tables Vol C Tables 4.2.6.8 and 6.1.1.4'
Pd Pd 0.1215 3.9337 'International Tables Vol C Tables 4.2.6.8 and 6.1.1.4'

loop_
_geom_angle_atom_site_label_1
_geom_angle_atom_site_label_2
_geom_angle_atom_site_label_3
_geom_angle
_geom_angle_site_symmetry_1
_geom_angle_site_symmetry_3
S7 Pd1 S7 180.0 3_665 .
S7 Pd1 S4 90.516(19) 3_665 3_665
S7 Pd1 S4 89.485(19) . 3_665
S7 Pd1 S4 89.484(19) 3_665 .
S7 Pd1 S4 90.515(19) . .
S4 Pd1 S4 180.0 3_665 .
S7 Pd1 S1 88.194(18) 3_665 .
S7 Pd1 S1 91.805(18) . .
S4 Pd1 S1 90.931(19) 3_665 .
S4 Pd1 S1 89.069(19) . .
S7 Pd1 S1 91.806(18) 3_665 3_665
S7 Pd1 S1 88.194(18) . 3_665
S4 Pd1 S1 89.069(19) 3_665 3_665
S4 Pd1 S1 90.931(19) . 3_665
S1 Pd1 S1 180.0 . 3_665
C2 S1 C9 106.29(11) . 3_665
C2 S1 Pd1 98.31(8) . .
C9 S1 Pd1 100.21(8) 3_665 .
C3 C2 S1 117.70(17) . .
C3 C2 H2A 107.9 . .
S1 C2 H2A 107.9 . .
C3 C2 H2B 107.9 . .
S1 C2 H2B 107.9 . .
H2A C2 H2B 107.2 . .
C2 C3 S4 117.57(17) . .
C2 C3 H3A 107.9 . .
S4 C3 H3A 107.9 . .
C2 C3 H3B 107.9 . .
S4 C3 H3B 107.9 . .
H3A C3 H3B 107.2 . .
C5 S4 C3 105.34(11) . .
C5 S4 Pd1 101.40(8) . .
C3 S4 Pd1 103.88(8) . .
C6 C5 S4 115.23(17) . .
C6 C5 H5A 108.5 . .
S4 C5 H5A 108.5 . .
C6 C5 H5B 108.5 . .
S4 C5 H5B 108.5 . .
H5A C5 H5B 107.5 . .
C5 C6 S7 115.62(17) . .
C5 C6 H6A 108.4 . .
S7 C6 H6A 108.4 . .
C5 C6 H6B 108.4 . .
S7 C6 H6B 108.4 . .
H6A C6 H6B 107.4 . .
C8 S7 C6 105.26(11) . .
C8 S7 Pd1 103.97(8) . .
C6 S7 Pd1 101.98(8) . .
C9 C8 S7 117.60(16) . .
C9 C8 H8A 107.9 . .
S7 C8 H8A 107.9 . .
C9 C8 H8B 107.9 . .
S7 C8 H8B 107.9 . .
H8A C8 H8B 107.2 . .
C8 C9 S1 116.52(17) . 3_665
C8 C9 H9A 108.2 . .
S1 C9 H9A 108.2 3_665 .
C8 C9 H9B 108.2 . .
S1 C9 H9B 108.2 3_665 .
H9A C9 H9B 107.3 . .
O4 Cl1 O3 110.84(11) . .
O4 Cl1 O2 109.98(12) . .
O3 Cl1 O2 110.67(11) . .
O4 Cl1 O1 108.06(12) . .
O3 Cl1 O1 108.56(12) . .
O2 Cl1 O1 108.64(13) . .
O7 Cl2 O8 110.43(12) . .
O7 Cl2 O6 109.50(12) . .
O8 Cl2 O6 110.18(11) . .
O7 Cl2 O5 109.27(12) . .
O8 Cl2 O5 108.98(11) . .
O6 Cl2 O5 108.45(12) . .
O11 Cl3 O10 110.20(14) . .
O11 Cl3 O9 110.47(13) . .
O10 Cl3 O9 110.93(15) . .
O11 Cl3 O12 108.75(12) . .
O10 Cl3 O12 108.23(12) . .
O9 Cl3 O12 108.18(12) . .
H1SA O1S H1SB 113.7(16) . .
H1SA O1S H1SC 114.1(18) . .
H1SB O1S H1SC 113.6(18) . .
H2SA O2S H2SB 113.8(16) . .
H2SA O2S H2SC 115.0(17) . .
H2SB O2S H2SC 114.6(17) . .
H3SB O3S H3SA 115.3(16) . .
H3SB O3S H3SC 114.9(17) . .
H3SA O3S H3SC 116.0(17) . .

loop_
_geom_bond_atom_site_label_1
_geom_bond_atom_site_label_2
_geom_bond_distance
_geom_bond_site_symmetry_2
Pd1 S7 2.3454(5) 3_665
Pd1 S7 2.3455(5) .
Pd1 S4 2.3490(5) 3_665
Pd1 S4 2.3490(5) .
Pd1 S1 2.5470(6) .
Pd1 S1 2.5470(6) 3_665
S1 C2 1.816(2) .
S1 C9 1.818(2) 3_665
C2 C3 1.520(3) .
C2 H2A 0.9900 .
C2 H2B 0.9900 .
C3 S4 1.820(2) .
C3 H3A 0.9900 .
C3 H3B 0.9900 .
S4 C5 1.818(2) .
C5 C6 1.507(3) .
C5 H5A 0.9900 .
C5 H5B 0.9900 .
C6 S7 1.820(2) .
C6 H6A 0.9900 .
C6 H6B 0.9900 .
S7 C8 1.813(2) .
C8 C9 1.525(3) .
C8 H8A 0.9900 .
C8 H8B 0.9900 .
C9 S1 1.818(2) 3_665
C9 H9A 0.9900 .
C9 H9B 0.9900 .
Cl1 O4 1.4343(18) .
Cl1 O3 1.4381(19) .
Cl1 O2 1.4391(19) .
Cl1 O1 1.466(2) .
Cl2 O7 1.4354(19) .
Cl2 O8 1.4355(19) .
Cl2 O6 1.4537(19) .
Cl2 O5 1.4544(19) .
Cl3 O11 1.4300(19) .
Cl3 O10 1.432(2) .
Cl3 O9 1.433(2) .
Cl3 O12 1.4734(18) .
O1S H1SA 0.843(10) .
O1S H1SB 0.846(10) .
O1S H1SC 0.846(10) .
O2S H2SA 0.843(9) .
O2S H2SB 0.845(9) .
O2S H2SC 0.841(10) .
O3S H3SB 0.842(9) .
O3S H3SA 0.837(9) .
O3S H3SC 0.839(9) .

loop_
_geom_hbond_atom_site_label_D
_geom_hbond_atom_site_label_H
_geom_hbond_atom_site_label_A
_geom_hbond_distance_DH
_geom_hbond_distance_HA
_geom_hbond_distance_DA
_geom_hbond_angle_DHA
_geom_hbond_site_symmetry_A
O1S H1SA O12 0.843(10) 2.023(14) 2.820(3) 158(3) 3_665
O1S H1SA Cl3 0.843(10) 2.84(2) 3.441(2) 129(2) 3_665
O1S H1SB O1 0.846(10) 1.954(17) 2.749(3) 156(3) .
O1S H1SB Cl1 0.846(10) 2.86(3) 3.448(2) 128(3) .
O1S H1SC O1S 0.846(10) 1.569(10) 2.414(4) 177(7) 3_775
O2S H2SA O1 0.843(9) 1.886(13) 2.715(3) 167(3) 4_575
O2S H2SA Cl1 0.843(9) 2.86(2) 3.5715(19) 144(3) 4_575
O2S H2SB O6 0.845(9) 2.010(15) 2.803(3) 156(3) 2_744
O2S H2SB Cl2 0.845(9) 2.89(2) 3.4824(19) 129(2) 2_744
O2S H2SC O3S 0.841(10) 1.574(10) 2.412(3) 175(4) .
O3S H3SB O5 0.842(9) 1.908(13) 2.735(3) 167(3) .
O3S H3SB Cl2 0.842(9) 2.935(17) 3.680(2) 149(3) .
O3S H3SA O12 0.837(9) 1.965(10) 2.800(3) 175(3) 3_655
O3S H3SA O9 0.837(9) 2.61(3) 3.068(3) 116(2) 3_655
O3S H3SA Cl3 0.837(9) 2.761(17) 3.4833(19) 146(2) 3_655
O3S H3SC O2S 0.839(9) 1.575(12) 2.412(3) 175(6) .

loop_
_geom_torsion_atom_site_label_1
_geom_torsion_atom_site_label_2
_geom_torsion_atom_site_label_3
_geom_torsion_atom_site_label_4
_geom_torsion
_geom_torsion_site_symmetry_1
_geom_torsion_site_symmetry_4
S7 Pd1 S1 C2 101.92(8) 3_665 .
S7 Pd1 S1 C2 -78.08(8) . .
S4 Pd1 S1 C2 -167.59(8) 3_665 .
S4 Pd1 S1 C2 12.41(8) . .
S7 Pd1 S1 C9 -6.40(8) 3_665 3_665
S7 Pd1 S1 C9 173.60(8) . 3_665
S4 Pd1 S1 C9 84.09(8) 3_665 3_665
S4 Pd1 S1 C9 -95.91(8) . 3_665
C9 S1 C2 C3 69.5(2) 3_665 .
Pd1 S1 C2 C3 -33.75(18) . .
S1 C2 C3 S4 45.1(2) . .
C2 C3 S4 C5 78.1(2) . .
C2 C3 S4 Pd1 -28.11(19) . .
S7 Pd1 S4 C5 167.82(8) 3_665 .
S7 Pd1 S4 C5 -12.18(8) . .
S1 Pd1 S4 C5 -103.98(8) . .
S1 Pd1 S4 C5 76.02(8) 3_665 .
S7 Pd1 S4 C3 -83.04(8) 3_665 .
S7 Pd1 S4 C3 96.96(8) . .
S1 Pd1 S4 C3 5.16(8) . .
S1 Pd1 S4 C3 -174.84(8) 3_665 .
C3 S4 C5 C6 -72.8(2) . .
Pd1 S4 C5 C6 35.18(19) . .
S4 C5 C6 S7 -46.7(2) . .
C5 C6 S7 C8 -77.4(2) . .
C5 C6 S7 Pd1 30.91(19) . .
S4 Pd1 S7 C8 -77.58(8) 3_665 .
S4 Pd1 S7 C8 102.42(8) . .
S1 Pd1 S7 C8 -168.49(8) . .
S1 Pd1 S7 C8 11.51(8) 3_665 .
S4 Pd1 S7 C6 173.15(8) 3_665 .
S4 Pd1 S7 C6 -6.85(8) . .
S1 Pd1 S7 C6 82.24(8) . .
S1 Pd1 S7 C6 -97.76(8) 3_665 .
C6 S7 C8 C9 72.8(2) . .
Pd1 S7 C8 C9 -34.04(19) . .
S7 C8 C9 S1 44.8(2) . 3_665
